data_7126964
loop_
_publ_author_name
'Zhang, Da-Wei'
'Fan, Hui-Lan'
'Zhang, Wenzhao'
'Li, Cheng-Ji'
'Luo, Sanzhong'
'Qin, Hong-Bo'

_publ_section_title
;
 Collective enantioselective total synthesis of (+)-sinensilactam A,
 (+)-lingzhilactone B and (-)-lingzhiol: divergent reactivity of styrene.
;
_journal_issue 69
_journal_name_full 'Chemical communications (Cambridge, England)'
_journal_page_first 10066
_journal_page_last 10069
_journal_paper_doi 10.1039/d0cc04064a
_journal_volume 56
_journal_year 2020
_chemical_formula_moiety 'C19 H19 F3 O7 S'
_chemical_formula_sum 'C19 H19 F3 O7 S'
_chemical_formula_weight 448.40
_space_group_crystal_system monoclinic
_space_group_IT_number 14
_space_group_name_Hall '-P 2yn'
_space_group_name_H-M_alt 'P 1 21/n 1'
_atom_sites_solution_hydrogens geom
_atom_sites_solution_primary direct
_atom_sites_solution_secondary difmap
_audit_creation_method SHELXL-2014/7
_audit_update_record
;
2019-01-03 deposited with the CCDC.	2020-07-23 downloaded from the CCDC.
;
_cell_angle_alpha 90
_cell_angle_beta 103.564(2)
_cell_angle_gamma 90
_cell_formula_units_Z 4
_cell_length_a 11.1889(12)
_cell_length_b 15.6583(16)
_cell_length_c 11.3387(12)
_cell_measurement_reflns_used 8004
_cell_measurement_temperature 100(2)
_cell_measurement_theta_max 30.68
_cell_measurement_theta_min 2.28
_cell_volume 1931.1(4)
_computing_cell_refinement 'Bruker SAINT'
_computing_data_collection 'Bruker APEX2'
_computing_data_reduction 'Bruker SAINT'
_computing_molecular_graphics 'Bruker SHELXTL'
_computing_publication_material 'Bruker SHELXTL'
_computing_structure_refinement 'SHELXL-2014 (Sheldrick 2014)'
_computing_structure_solution 'SHELXS-97 (Sheldrick 2008)'
_diffrn_ambient_temperature 100(2)
_diffrn_measured_fraction_theta_full 0.997
_diffrn_measured_fraction_theta_max 0.919
_diffrn_measurement_device_type 'Bruker APEX-II CCD'
_diffrn_measurement_method '\f and \w scans'
_diffrn_radiation_type MoK\a
_diffrn_radiation_wavelength 0.71073
_diffrn_reflns_av_R_equivalents 0.0323
_diffrn_reflns_av_unetI/netI 0.0312
_diffrn_reflns_Laue_measured_fraction_full 0.997
_diffrn_reflns_Laue_measured_fraction_max 0.919
_diffrn_reflns_limit_h_max 16
_diffrn_reflns_limit_h_min -15
_diffrn_reflns_limit_k_max 22
_diffrn_reflns_limit_k_min -20
_diffrn_reflns_limit_l_max 14
_diffrn_reflns_limit_l_min -16
_diffrn_reflns_number 21253
_diffrn_reflns_point_group_measured_fraction_full 0.997
_diffrn_reflns_point_group_measured_fraction_max 0.919
_diffrn_reflns_theta_full 25.242
_diffrn_reflns_theta_max 31.139
_diffrn_reflns_theta_min 2.260
_diffrn_source 'fine-focus sealed tube'
_exptl_absorpt_coefficient_mu 0.237
_exptl_absorpt_correction_type multi-scan
_exptl_absorpt_process_details sadabs
_exptl_crystal_colour colourless
_exptl_crystal_density_diffrn 1.542
_exptl_crystal_description prism
_exptl_crystal_F_000 928
_exptl_crystal_recrystallization_method 'Re-crystallisation from solvent'
_exptl_crystal_size_max 0.730
_exptl_crystal_size_mid 0.250
_exptl_crystal_size_min 0.200
_exptl_transmission_factor_max 0.4939
_exptl_transmission_factor_min 0.4165
_refine_diff_density_max 0.544
_refine_diff_density_min -0.493
_refine_diff_density_rms 0.064
_refine_ls_extinction_method none
_refine_ls_goodness_of_fit_ref 1.073
_refine_ls_hydrogen_treatment constr
_refine_ls_matrix_type full
_refine_ls_number_parameters 273
_refine_ls_number_reflns 5730
_refine_ls_number_restraints 0
_refine_ls_restrained_S_all 1.073
_refine_ls_R_factor_all 0.0498
_refine_ls_R_factor_gt 0.0385
_refine_ls_shift/su_max 0.000
_refine_ls_shift/su_mean 0.000
_refine_ls_structure_factor_coef Fsqd
_refine_ls_weighting_details 'w=1/[\s^2^(Fo^2^)+(0.0605P)^2^+0.5349P] where P=(Fo^2^+2Fc^2^)/3'
_refine_ls_weighting_scheme calc
_refine_ls_wR_factor_gt 0.1050
_refine_ls_wR_factor_ref 0.1123
_reflns_Friedel_coverage 0.000
_reflns_number_gt 4723
_reflns_number_total 5730
_reflns_threshold_expression 'I > 2\s(I)'
_cod_data_source_file d0cc04064a2.cif
_cod_data_source_block mo_qzdw1018_0m
_cod_depositor_comments 'Adding full bibliography for 7126964--7126965.cif.'
_cod_original_sg_symbol_H-M 'P 21/n'
_cod_database_code 7126964
_shelx_shelxl_version_number 2014/7
_shelx_space_group_comment
;
The symmetry employed for this shelxl refinement is uniquely defined
by the following loop, which should always be used as a source of
symmetry information in preference to the above space-group names.
They are only intended as comments.
;
_shelx_estimated_absorpt_t_min 0.846
_shelx_estimated_absorpt_t_max 0.954

loop_
_space_group_symop_operation_xyz
'x, y, z'
'-x+1/2, y+1/2, -z+1/2'
'-x, -y, -z'
'x-1/2, -y-1/2, z-1/2'

loop_
_atom_site_label
_atom_site_type_symbol
_atom_site_fract_x
_atom_site_fract_y
_atom_site_fract_z
_atom_site_U_iso_or_equiv
_atom_site_adp_type
_atom_site_occupancy
_atom_site_site_symmetry_order
_atom_site_calc_flag
_atom_site_refinement_flags_posn
_atom_site_refinement_flags_adp
_atom_site_refinement_flags_occupancy
_atom_site_disorder_assembly
_atom_site_disorder_group
S1 S 0.82167(3) 0.20475(2) 0.92476(3) 0.02000(9) Uani 1 1 d . . . . .
F1 F 0.96052(10) 0.32811(6) 0.87791(10) 0.0366(2) Uani 1 1 d . . . . .
F2 F 1.01699(9) 0.27798(6) 1.05940(9) 0.0325(2) Uani 1 1 d . . . . .
F3 F 0.85689(10) 0.35843(6) 1.01138(11) 0.0424(3) Uani 1 1 d . . . . .
O1 O 0.74368(9) -0.24943(6) 1.11181(8) 0.01820(19) Uani 1 1 d . . . . .
O2 O 0.90970(9) 0.14896(6) 0.87038(8) 0.01697(19) Uani 1 1 d . . . . .
O3 O 0.80862(11) 0.16502(8) 1.03332(10) 0.0310(3) Uani 1 1 d . . . . .
O4 O 0.71922(10) 0.23375(8) 0.83436(11) 0.0308(3) Uani 1 1 d . . . . .
O5 O 0.49680(8) -0.00677(6) 0.78987(9) 0.01785(19) Uani 1 1 d . . . . .
O6 O 0.83534(9) -0.00837(6) 0.50232(8) 0.01806(19) Uani 1 1 d . . . . .
O7 O 0.95723(9) -0.11831(6) 0.57314(9) 0.0216(2) Uani 1 1 d . . . . .
C1 C 0.70254(13) -0.26973(9) 1.21901(12) 0.0216(3) Uani 1 1 d . . . . .
H2 H 0.6803 -0.2170 1.2553 0.032 Uiso 1 1 calc R U . . .
H3 H 0.7686 -0.2988 1.2773 0.032 Uiso 1 1 calc R U . . .
H1 H 0.6306 -0.3073 1.1978 0.032 Uiso 1 1 calc R U . . .
C2 C 0.67393(12) -0.19090(8) 1.03379(11) 0.0146(2) Uani 1 1 d . . . . .
C3 C 0.73701(11) -0.14489(8) 0.96192(11) 0.0138(2) Uani 1 1 d . . . . .
H9 H 0.8218 -0.1563 0.9689 0.017 Uiso 1 1 calc R U . . .
C4 C 0.67881(11) -0.08234(8) 0.87975(11) 0.0128(2) Uani 1 1 d . . . . .
C5 C 0.75271(11) -0.03575(8) 0.80858(11) 0.0130(2) Uani 1 1 d . . . . .
C6 C 0.72425(11) 0.03631(8) 0.74294(11) 0.0152(2) Uani 1 1 d . . . . .
H18 H 0.6483 0.0657 0.7334 0.018 Uiso 1 1 calc R U . . .
C7 C 0.82662(11) 0.06476(8) 0.68644(11) 0.0131(2) Uani 1 1 d . . . . .
C8 C 0.89872(12) 0.14588(8) 0.73613(11) 0.0156(2) Uani 1 1 d . . . . .
H19 H 0.8623 0.1990 0.6935 0.019 Uiso 1 1 calc R U . . .
C9 C 0.92066(14) 0.29808(9) 0.97120(14) 0.0241(3) Uani 1 1 d . . . . .
C10 C 0.54967(12) -0.17674(9) 1.02301(12) 0.0170(2) Uani 1 1 d . . . . .
H8 H 0.5059 -0.2086 1.0705 0.020 Uiso 1 1 calc R U . . .
C11 C 0.48949(11) -0.11505(9) 0.94160(12) 0.0171(2) Uani 1 1 d . . . . .
H7 H 0.4043 -0.1050 0.9343 0.021 Uiso 1 1 calc R U . . .
C12 C 0.55198(11) -0.06784(8) 0.87079(11) 0.0141(2) Uani 1 1 d . . . . .
C13 C 0.36694(11) 0.00338(9) 0.77221(13) 0.0190(3) Uani 1 1 d . . . . .
H4 H 0.3259 -0.0509 0.7450 0.028 Uiso 1 1 calc R U . . .
H5 H 0.3380 0.0474 0.7107 0.028 Uiso 1 1 calc R U . . .
H6 H 0.3478 0.0206 0.8488 0.028 Uiso 1 1 calc R U . . .
C14 C 0.88081(11) -0.06737(8) 0.80696(11) 0.0151(2) Uani 1 1 d . . . . .
H16 H 0.8785 -0.1277 0.7806 0.018 Uiso 1 1 calc R U . . .
H17 H 0.9370 -0.0622 0.8883 0.018 Uiso 1 1 calc R U . . .
C15 C 0.92200(11) -0.00842(8) 0.71474(11) 0.0130(2) Uani 1 1 d . . . . .
C16 C 1.05033(11) 0.03390(9) 0.75723(12) 0.0177(2) Uani 1 1 d . . . . .
H13 H 1.0820 0.0274 0.8459 0.021 Uiso 1 1 calc R U . . .
H12 H 1.1099 0.0081 0.7154 0.021 Uiso 1 1 calc R U . . .
C17 C 1.02852(12) 0.12861(9) 0.72270(12) 0.0188(3) Uani 1 1 d . . . . .
H11 H 1.0887 0.1655 0.7779 0.023 Uiso 1 1 calc R U . . .
H10 H 1.0350 0.1387 0.6382 0.023 Uiso 1 1 calc R U . . .
C18 C 0.90961(11) -0.05255(8) 0.59331(11) 0.0150(2) Uani 1 1 d . . . . .
C19 C 0.78951(12) 0.06905(8) 0.54599(12) 0.0176(2) Uani 1 1 d . . . . .
H14 H 0.6990 0.0725 0.5171 0.021 Uiso 1 1 calc R U . . .
H15 H 0.8264 0.1199 0.5165 0.021 Uiso 1 1 calc R U . . .

loop_
_atom_site_aniso_label
_atom_site_aniso_U_11
_atom_site_aniso_U_22
_atom_site_aniso_U_33
_atom_site_aniso_U_23
_atom_site_aniso_U_13
_atom_site_aniso_U_12
S1 0.01948(16) 0.02293(17) 0.02038(17) -0.00427(12) 0.01027(12) 0.00263(12)
F1 0.0496(6) 0.0252(5) 0.0372(5) 0.0033(4) 0.0146(5) -0.0070(4)
F2 0.0309(5) 0.0291(5) 0.0328(5) -0.0052(4) -0.0019(4) 0.0020(4)
F3 0.0450(6) 0.0285(5) 0.0530(7) -0.0186(5) 0.0101(5) 0.0131(4)
O1 0.0228(5) 0.0176(4) 0.0151(4) 0.0048(3) 0.0062(4) 0.0007(4)
O2 0.0207(4) 0.0181(4) 0.0141(4) -0.0013(3) 0.0082(3) 0.0029(3)
O3 0.0363(6) 0.0383(6) 0.0252(6) -0.0039(5) 0.0209(5) -0.0029(5)
O4 0.0219(5) 0.0368(6) 0.0326(6) -0.0085(5) 0.0043(4) 0.0093(4)
O5 0.0097(4) 0.0241(5) 0.0206(5) 0.0064(4) 0.0053(3) 0.0023(3)
O6 0.0216(5) 0.0199(5) 0.0133(4) -0.0006(3) 0.0055(3) -0.0012(4)
O7 0.0248(5) 0.0203(5) 0.0227(5) -0.0041(4) 0.0117(4) 0.0017(4)
C1 0.0277(7) 0.0218(6) 0.0161(6) 0.0046(5) 0.0068(5) -0.0043(5)
C2 0.0177(6) 0.0140(5) 0.0125(5) -0.0002(4) 0.0042(4) -0.0021(4)
C3 0.0137(5) 0.0149(5) 0.0134(5) -0.0001(4) 0.0048(4) 0.0001(4)
C4 0.0121(5) 0.0151(5) 0.0124(5) -0.0008(4) 0.0054(4) -0.0014(4)
C5 0.0100(5) 0.0168(5) 0.0131(5) -0.0001(4) 0.0048(4) 0.0001(4)
C6 0.0123(5) 0.0166(6) 0.0183(6) 0.0017(5) 0.0071(4) 0.0007(4)
C7 0.0127(5) 0.0148(5) 0.0131(5) 0.0009(4) 0.0056(4) 0.0002(4)
C8 0.0201(6) 0.0160(6) 0.0126(5) 0.0004(4) 0.0079(4) -0.0016(4)
C9 0.0281(7) 0.0200(6) 0.0243(7) -0.0040(5) 0.0061(6) 0.0052(5)
C10 0.0174(6) 0.0196(6) 0.0153(6) 0.0001(5) 0.0063(5) -0.0066(5)
C11 0.0123(5) 0.0230(6) 0.0174(6) 0.0003(5) 0.0063(4) -0.0034(4)
C12 0.0114(5) 0.0181(6) 0.0132(5) 0.0001(4) 0.0037(4) -0.0010(4)
C13 0.0094(5) 0.0242(6) 0.0228(6) 0.0018(5) 0.0029(5) 0.0013(4)
C14 0.0136(5) 0.0180(6) 0.0158(6) 0.0029(4) 0.0074(4) 0.0030(4)
C15 0.0111(5) 0.0156(5) 0.0137(5) -0.0001(4) 0.0059(4) 0.0005(4)
C16 0.0106(5) 0.0243(6) 0.0190(6) -0.0040(5) 0.0049(4) -0.0016(5)
C17 0.0178(6) 0.0223(6) 0.0191(6) -0.0040(5) 0.0099(5) -0.0065(5)
C18 0.0138(5) 0.0181(6) 0.0154(5) -0.0002(5) 0.0077(4) -0.0039(4)
C19 0.0195(6) 0.0179(6) 0.0155(6) 0.0014(5) 0.0044(5) 0.0014(5)

loop_
_atom_type_symbol
_atom_type_description
_atom_type_scat_dispersion_real
_atom_type_scat_dispersion_imag
_atom_type_scat_source
C C 0.0033 0.0016 'International Tables Vol C Tables 4.2.6.8 and 6.1.1.4'
H H 0.0000 0.0000 'International Tables Vol C Tables 4.2.6.8 and 6.1.1.4'
O O 0.0106 0.0060 'International Tables Vol C Tables 4.2.6.8 and 6.1.1.4'
F F 0.0171 0.0103 'International Tables Vol C Tables 4.2.6.8 and 6.1.1.4'
S S 0.1246 0.1234 'International Tables Vol C Tables 4.2.6.8 and 6.1.1.4'

loop_
_geom_angle_atom_site_label_1
_geom_angle_atom_site_label_2
_geom_angle_atom_site_label_3
_geom_angle
_geom_angle_site_symmetry_1
_geom_angle_site_symmetry_3
_geom_angle_publ_flag
O3 S1 O4 122.47(7) . . ?
O3 S1 O2 107.63(6) . . ?
O4 S1 O2 111.95(6) . . ?
O3 S1 C9 106.18(7) . . ?
O4 S1 C9 106.44(7) . . ?
O2 S1 C9 99.56(6) . . ?
C2 O1 C1 116.41(10) . . ?
C8 O2 S1 120.94(8) . . ?
C12 O5 C13 117.14(10) . . ?
C18 O6 C19 111.76(10) . . ?
O1 C1 H2 109.5 . . ?
O1 C1 H3 109.5 . . ?
H2 C1 H3 109.5 . . ?
O1 C1 H1 109.5 . . ?
H2 C1 H1 109.5 . . ?
H3 C1 H1 109.5 . . ?
O1 C2 C10 124.58(11) . . ?
O1 C2 C3 115.40(11) . . ?
C10 C2 C3 120.01(12) . . ?
C2 C3 C4 121.90(11) . . ?
C2 C3 H9 119.1 . . ?
C4 C3 H9 119.1 . . ?
C3 C4 C12 117.43(11) . . ?
C3 C4 C5 118.41(10) . . ?
C12 C4 C5 124.16(11) . . ?
C6 C5 C4 128.70(11) . . ?
C6 C5 C14 111.54(10) . . ?
C4 C5 C14 119.73(11) . . ?
C5 C6 C7 112.21(10) . . ?
C5 C6 H18 123.9 . . ?
C7 C6 H18 123.9 . . ?
C6 C7 C8 118.32(10) . . ?
C6 C7 C15 104.43(10) . . ?
C8 C7 C15 104.98(10) . . ?
C6 C7 C19 113.76(10) . . ?
C8 C7 C19 109.36(10) . . ?
C15 C7 C19 104.52(10) . . ?
O2 C8 C17 104.76(10) . . ?
O2 C8 C7 108.03(9) . . ?
C17 C8 C7 104.34(10) . . ?
O2 C8 H19 113.0 . . ?
C17 C8 H19 113.0 . . ?
C7 C8 H19 113.0 . . ?
F2 C9 F1 108.66(13) . . ?
F2 C9 F3 108.52(12) . . ?
F1 C9 F3 109.24(13) . . ?
F2 C9 S1 110.91(10) . . ?
F1 C9 S1 110.28(10) . . ?
F3 C9 S1 109.18(11) . . ?
C2 C10 C11 119.21(11) . . ?
C2 C10 H8 120.4 . . ?
C11 C10 H8 120.4 . . ?
C12 C11 C10 121.24(11) . . ?
C12 C11 H7 119.4 . . ?
C10 C11 H7 119.4 . . ?
O5 C12 C11 123.26(11) . . ?
O5 C12 C4 116.54(10) . . ?
C11 C12 C4 120.20(11) . . ?
O5 C13 H4 109.5 . . ?
O5 C13 H5 109.5 . . ?
H4 C13 H5 109.5 . . ?
O5 C13 H6 109.5 . . ?
H4 C13 H6 109.5 . . ?
H5 C13 H6 109.5 . . ?
C5 C14 C15 104.21(10) . . ?
C5 C14 H16 110.9 . . ?
C15 C14 H16 110.9 . . ?
C5 C14 H17 110.9 . . ?
C15 C14 H17 110.9 . . ?
H16 C14 H17 108.9 . . ?
C18 C15 C14 111.34(10) . . ?
C18 C15 C7 103.73(10) . . ?
C14 C15 C7 106.40(9) . . ?
C18 C15 C16 110.92(9) . . ?
C14 C15 C16 116.52(10) . . ?
C7 C15 C16 106.92(10) . . ?
C17 C16 C15 104.63(10) . . ?
C17 C16 H13 110.8 . . ?
C15 C16 H13 110.8 . . ?
C17 C16 H12 110.8 . . ?
C15 C16 H12 110.8 . . ?
H13 C16 H12 108.9 . . ?
C8 C17 C16 104.14(10) . . ?
C8 C17 H11 110.9 . . ?
C16 C17 H11 110.9 . . ?
C8 C17 H10 110.9 . . ?
C16 C17 H10 110.9 . . ?
H11 C17 H10 108.9 . . ?
O7 C18 O6 120.77(12) . . ?
O7 C18 C15 127.64(12) . . ?
O6 C18 C15 111.59(10) . . ?
O6 C19 C7 106.50(10) . . ?
O6 C19 H14 110.4 . . ?
C7 C19 H14 110.4 . . ?
O6 C19 H15 110.4 . . ?
C7 C19 H15 110.4 . . ?
H14 C19 H15 108.6 . . ?

loop_
_geom_bond_atom_site_label_1
_geom_bond_atom_site_label_2
_geom_bond_distance
_geom_bond_site_symmetry_2
_geom_bond_publ_flag
S1 O3 1.4170(11) . ?
S1 O4 1.4212(12) . ?
S1 O2 1.5488(9) . ?
S1 C9 1.8347(16) . ?
F1 C9 1.3267(18) . ?
F2 C9 1.3248(18) . ?
F3 C9 1.3275(16) . ?
O1 C2 1.3813(15) . ?
O1 C1 1.4327(16) . ?
O2 C8 1.4989(15) . ?
O5 C12 1.3681(15) . ?
O5 C13 1.4283(14) . ?
O6 C18 1.3534(16) . ?
O6 C19 1.4480(16) . ?
O7 C18 1.2056(16) . ?
C1 H2 0.9800 . ?
C1 H3 0.9800 . ?
C1 H1 0.9800 . ?
C2 C10 1.3846(18) . ?
C2 C3 1.3969(16) . ?
C3 C4 1.4024(17) . ?
C3 H9 0.9500 . ?
C4 C12 1.4170(16) . ?
C4 C5 1.4765(16) . ?
C5 C6 1.3480(17) . ?
C5 C14 1.5206(16) . ?
C6 C7 1.5050(16) . ?
C6 H18 0.9500 . ?
C7 C8 1.5389(17) . ?
C7 C15 1.5474(17) . ?
C7 C19 1.5502(18) . ?
C8 C17 1.5196(18) . ?
C8 H19 1.0000 . ?
C10 C11 1.3954(19) . ?
C10 H8 0.9500 . ?
C11 C12 1.3940(17) . ?
C11 H7 0.9500 . ?
C13 H4 0.9800 . ?
C13 H5 0.9800 . ?
C13 H6 0.9800 . ?
C14 C15 1.5440(17) . ?
C14 H16 0.9900 . ?
C14 H17 0.9900 . ?
C15 C18 1.5176(17) . ?
C15 C16 1.5519(17) . ?
C16 C17 1.5386(19) . ?
C16 H13 0.9900 . ?
C16 H12 0.9900 . ?
C17 H11 0.9900 . ?
C17 H10 0.9900 . ?
C19 H14 0.9900 . ?
C19 H15 0.9900 . ?

loop_
_geom_hbond_atom_site_label_D
_geom_hbond_atom_site_label_H
_geom_hbond_atom_site_label_A
_geom_hbond_distance_DH
_geom_hbond_distance_HA
_geom_hbond_distance_DA
_geom_hbond_angle_DHA
_geom_hbond_site_symmetry_A
C19 H15 O1 0.99 2.53 3.3325(17) 138.4 2_656
C17 H10 O7 0.99 2.44 3.3993(17) 163.1 3_756
C17 H11 O1 0.99 2.39 3.3695(17) 170.2 3_757
C1 H1 O7 0.98 2.42 3.3486(18) 159.1 4_556
C19 H15 O1 0.99 2.53 3.3325(17) 138.4 2_656
C17 H10 O7 0.99 2.44 3.3993(17) 163.1 3_756
C17 H11 O1 0.99 2.39 3.3695(17) 170.2 3_757
C1 H1 O7 0.98 2.42 3.3486(18) 159.1 4_556
C19 H15 O1 0.99 2.53 3.3325(17) 138.4 2_656
C17 H10 O7 0.99 2.44 3.3993(17) 163.1 3_756
C17 H11 O1 0.99 2.39 3.3695(17) 170.2 3_757
C1 H1 O7 0.98 2.42 3.3486(18) 159.1 4_556
C19 H15 O1 0.99 2.53 3.3325(17) 138.4 2_656
C17 H10 O7 0.99 2.44 3.3993(17) 163.1 3_756
C17 H11 O1 0.99 2.39 3.3695(17) 170.2 3_757
C1 H1 O7 0.98 2.42 3.3486(18) 159.1 4_556
C19 H15 O1 0.99 2.53 3.3325(17) 138.4 2_656
C17 H10 O7 0.99 2.44 3.3993(17) 163.1 3_756
C17 H11 O1 0.99 2.39 3.3695(17) 170.2 3_757
C1 H1 O7 0.98 2.42 3.3486(18) 159.1 4_556
C1 H1 O7 0.98 2.42 3.3486(18) 159.1 4_556
C17 H11 O1 0.99 2.39 3.3695(17) 170.2 3_757
C17 H10 O7 0.99 2.44 3.3993(17) 163.1 3_756
C19 H15 O1 0.99 2.53 3.3325(17) 138.4 2_656
C1 H1 O7 0.98 2.42 3.3486(18) 159.1 4_556
C17 H11 O1 0.99 2.39 3.3695(17) 170.2 3_757
C17 H10 O7 0.99 2.44 3.3993(17) 163.1 3_756
C19 H15 O1 0.99 2.53 3.3325(17) 138.4 2_656
C1 H1 O7 0.98 2.42 3.3486(18) 159.1 4_556
C17 H11 O1 0.99 2.39 3.3695(17) 170.2 3_757
C17 H10 O7 0.99 2.44 3.3993(17) 163.1 3_756
C19 H15 O1 0.99 2.53 3.3325(17) 138.4 2_656
C1 H1 O7 0.98 2.42 3.3486(18) 159.1 4_556
C17 H11 O1 0.99 2.39 3.3695(17) 170.2 3_757
C17 H10 O7 0.99 2.44 3.3993(17) 163.1 3_756
C19 H15 O1 0.99 2.53 3.3325(17) 138.4 2_656

loop_
_geom_torsion_atom_site_label_1
_geom_torsion_atom_site_label_2
_geom_torsion_atom_site_label_3
_geom_torsion_atom_site_label_4
_geom_torsion
_geom_torsion_site_symmetry_1
_geom_torsion_site_symmetry_2
_geom_torsion_site_symmetry_3
_geom_torsion_site_symmetry_4
_geom_torsion_publ_flag
O3 S1 O2 C8 150.53(9) . . . . ?
O4 S1 O2 C8 13.19(11) . . . . ?
C9 S1 O2 C8 -98.98(10) . . . . ?
C1 O1 C2 C10 -26.87(18) . . . . ?
C1 O1 C2 C3 153.72(11) . . . . ?
O1 C2 C3 C4 -179.02(11) . . . . ?
C10 C2 C3 C4 1.54(19) . . . . ?
C2 C3 C4 C12 -0.76(18) . . . . ?
C2 C3 C4 C5 179.09(11) . . . . ?
C3 C4 C5 C6 -166.19(13) . . . . ?
C12 C4 C5 C6 13.6(2) . . . . ?
C3 C4 C5 C14 11.81(17) . . . . ?
C12 C4 C5 C14 -168.35(11) . . . . ?
C4 C5 C6 C7 178.37(12) . . . . ?
C14 C5 C6 C7 0.23(15) . . . . ?
C5 C6 C7 C8 -109.62(13) . . . . ?
C5 C6 C7 C15 6.61(14) . . . . ?
C5 C6 C7 C19 119.94(12) . . . . ?
S1 O2 C8 C17 150.42(9) . . . . ?
S1 O2 C8 C7 -98.78(10) . . . . ?
C6 C7 C8 O2 35.65(14) . . . . ?
C15 C7 C8 O2 -80.28(11) . . . . ?
C19 C7 C8 O2 168.06(9) . . . . ?
C6 C7 C8 C17 146.73(11) . . . . ?
C15 C7 C8 C17 30.81(12) . . . . ?
C19 C7 C8 C17 -80.85(12) . . . . ?
O3 S1 C9 F2 45.56(12) . . . . ?
O4 S1 C9 F2 177.51(10) . . . . ?
O2 S1 C9 F2 -66.08(11) . . . . ?
O3 S1 C9 F1 165.98(10) . . . . ?
O4 S1 C9 F1 -62.07(12) . . . . ?
O2 S1 C9 F1 54.35(11) . . . . ?
O3 S1 C9 F3 -73.98(12) . . . . ?
O4 S1 C9 F3 57.97(12) . . . . ?
O2 S1 C9 F3 174.38(10) . . . . ?
O1 C2 C10 C11 179.34(12) . . . . ?
C3 C2 C10 C11 -1.27(19) . . . . ?
C2 C10 C11 C12 0.3(2) . . . . ?
C13 O5 C12 C11 -4.80(18) . . . . ?
C13 O5 C12 C4 174.74(11) . . . . ?
C10 C11 C12 O5 180.00(12) . . . . ?
C10 C11 C12 C4 0.5(2) . . . . ?
C3 C4 C12 O5 -179.80(11) . . . . ?
C5 C4 C12 O5 0.37(18) . . . . ?
C3 C4 C12 C11 -0.24(18) . . . . ?
C5 C4 C12 C11 179.92(12) . . . . ?
C6 C5 C14 C15 -6.98(14) . . . . ?
C4 C5 C14 C15 174.70(11) . . . . ?
C5 C14 C15 C18 -101.77(11) . . . . ?
C5 C14 C15 C7 10.60(13) . . . . ?
C5 C14 C15 C16 129.67(11) . . . . ?
C6 C7 C15 C18 107.03(10) . . . . ?
C8 C7 C15 C18 -127.80(10) . . . . ?
C19 C7 C15 C18 -12.73(12) . . . . ?
C6 C7 C15 C14 -10.51(12) . . . . ?
C8 C7 C15 C14 114.66(10) . . . . ?
C19 C7 C15 C14 -130.27(10) . . . . ?
C6 C7 C15 C16 -135.68(10) . . . . ?
C8 C7 C15 C16 -10.51(12) . . . . ?
C19 C7 C15 C16 104.56(11) . . . . ?
C18 C15 C16 C17 99.08(12) . . . . ?
C14 C15 C16 C17 -132.15(11) . . . . ?
C7 C15 C16 C17 -13.37(12) . . . . ?
O2 C8 C17 C16 73.91(12) . . . . ?
C7 C8 C17 C16 -39.53(12) . . . . ?
C15 C16 C17 C8 32.53(12) . . . . ?
C19 O6 C18 O7 -179.12(11) . . . . ?
C19 O6 C18 C15 0.60(13) . . . . ?
C14 C15 C18 O7 -58.18(16) . . . . ?
C7 C15 C18 O7 -172.22(12) . . . . ?
C16 C15 C18 O7 73.32(16) . . . . ?
C14 C15 C18 O6 122.12(11) . . . . ?
C7 C15 C18 O6 8.08(12) . . . . ?
C16 C15 C18 O6 -106.38(11) . . . . ?
C18 O6 C19 C7 -9.12(13) . . . . ?
C6 C7 C19 O6 -99.79(12) . . . . ?
C8 C7 C19 O6 125.45(10) . . . . ?
C15 C7 C19 O6 13.49(12) . . . . ?
